data_2005815
loop_
_publ_author_name
'Neidle, S.'
'Chattopadhyaya, J. P.'
'Hossain, N.'
'Papchikhin, A.'

_publ_section_title
;
 2',3'-Dideoxy-3'-nitrothymidine and 2'-Propoxy-3'-nitrothymidine
;
_journal_issue 12
_journal_name_full 'Acta Crystallographica Section C'
_journal_page_first 3173
_journal_page_last 3177
_journal_paper_doi 10.1107/S0108270196009481
_journal_volume 52
_journal_year 1996
_chemical_formula_moiety 'C10 H13 N3 O6'
_chemical_formula_sum 'C10 H13 N3 O6'
_chemical_formula_weight 271.23
_chemical_name_common none
_chemical_name_systematic
;
 2',3'-dideoxy-3'-nitro-thymidine
;
_space_group_IT_number 4
_symmetry_cell_setting monoclinic
_symmetry_space_group_name_Hall 'P 2yb'
_symmetry_space_group_name_H-M 'P 1 21 1'
_audit_creation_method SHELXL
_cell_angle_alpha 90.00
_cell_angle_beta 97.560(10)
_cell_angle_gamma 90.00
_cell_formula_units_Z 4
_cell_length_a 5.5880(10)
_cell_length_b 11.6450(10)
_cell_length_c 18.561(2)
_cell_measurement_reflns_used 25
_cell_measurement_temperature 293(2)
_cell_measurement_theta_max 22.
_cell_measurement_theta_min 10.
_cell_volume 1197.3(3)
_computing_cell_refinement 'CAD-4 Operations Manual'
_computing_data_collection 'CAD-4 Operations Manual (Enraf-Nonius, 1977)'
_computing_data_reduction 'MolEN (Fair, 1990)'
_computing_molecular_graphics 'ORTEX (McArdle, 1993)'
_computing_structure_refinement 'SHELXL93 (Sheldrick, 1993)'
_computing_structure_solution 'SHELXS86 (Sheldrick, 1990)'
_diffrn_ambient_temperature 293(2)
_diffrn_measurement_device 'Enraf-Nonius CAD4-T diffractometer'
_diffrn_measurement_method \w/2\q
_diffrn_radiation_monochromator graphite
_diffrn_radiation_source 'rotating-anode generator'
_diffrn_radiation_type CuK\a
_diffrn_radiation_wavelength 1.54178
_diffrn_reflns_av_sigmaI/netI 0.0336
_diffrn_reflns_limit_h_max 6
_diffrn_reflns_limit_h_min 0
_diffrn_reflns_limit_k_max 13
_diffrn_reflns_limit_k_min 0
_diffrn_reflns_limit_l_max 21
_diffrn_reflns_limit_l_min -21
_diffrn_reflns_number 2077
_diffrn_reflns_theta_max 64.88
_diffrn_reflns_theta_min 2.40
_diffrn_standards_decay_% 0
_diffrn_standards_interval_count 250
_diffrn_standards_interval_time 60
_diffrn_standards_number 3
_exptl_absorpt_coefficient_mu 1.086
_exptl_absorpt_correction_T_max 0.98
_exptl_absorpt_correction_T_min 0.73
_exptl_absorpt_correction_type 'DIFABS (Walker & Stuart, 1983)'
_exptl_crystal_colour colorless
_exptl_crystal_density_diffrn 1.505
_exptl_crystal_density_meas ?
_exptl_crystal_description plate
_exptl_crystal_F_000 568
_exptl_crystal_size_max 0.4
_exptl_crystal_size_mid 0.3
_exptl_crystal_size_min 0.08
_refine_diff_density_max 0.442
_refine_diff_density_min -0.392
_refine_ls_extinction_method none
_refine_ls_goodness_of_fit_all 0.894
_refine_ls_goodness_of_fit_obs 0.899
_refine_ls_hydrogen_treatment 'H atoms: riding model with Uiso values refined'
_refine_ls_matrix_type full
_refine_ls_number_parameters 343
_refine_ls_number_reflns 2077
_refine_ls_number_restraints 1
_refine_ls_restrained_S_all 0.894
_refine_ls_restrained_S_obs 0.899
_refine_ls_R_factor_all 0.0608
_refine_ls_R_factor_obs 0.0551
_refine_ls_shift/esd_max 0.024
_refine_ls_shift/esd_mean 0.005
_refine_ls_structure_factor_coef Fsqd
_refine_ls_weighting_details 'w = 1/[\s^2^(Fo^2^)+(0.1558P)^2^+0.5423P] where P=(Fo^2^+2Fc^2^)/3'
_refine_ls_weighting_scheme calc
_refine_ls_wR_factor_all 0.1722
_refine_ls_wR_factor_obs 0.1639
_reflns_number_observed 1893
_reflns_number_total 2077
_reflns_observed_criterion >2sigma(I)
_cod_data_source_file sk1024.cif
_cod_data_source_block I
_cod_depositor_comments
;
The following automatic conversions were performed:

'_exptl_crystal_density_meas' value 'not measured' was changed to '?'
- the value is perceived as not measured.

Automatic conversion script
Id: cif_fix_values 3008 2015-01-20 13:52:24Z robertas 

The following automatic conversions were performed:

'_refine_ls_weighting_scheme' value 'calc w =
1/[\s^2^(Fo^2^)+(0.1558P)^2^+0.5423P] where P=(Fo^2^+2Fc^2^)/3' was
changed to 'calc'. New tag '_refine_ls_weighting_details' was
created. The value of the new tag was set to 'w =
1/[\s^2^(Fo^2^)+(0.1558P)^2^+0.5423P] where P=(Fo^2^+2Fc^2^)/3'.

Automatic conversion script
Id: cif_fix_values 3143 2015-03-26 13:38:13Z robertas 
;
_cod_original_sg_symbol_H-M 'P 21'
_cod_database_code 2005815

loop_
_symmetry_equiv_pos_as_xyz
'x, y, z'
'-x, y+1/2, -z'

loop_
_atom_site_aniso_label
_atom_site_aniso_U_11
_atom_site_aniso_U_22
_atom_site_aniso_U_33
_atom_site_aniso_U_12
_atom_site_aniso_U_13
_atom_site_aniso_U_23
C1'A 0.038(3) 0.040(2) 0.027(2) -0.003(2) 0.008(2) -0.007(2)
C2'A 0.030(3) 0.078(4) 0.043(3) -0.001(3) 0.004(2) -0.017(3)
C3'A 0.045(3) 0.059(3) 0.035(3) 0.000(3) 0.003(2) -0.012(3)
N3'A 0.106(5) 0.085(5) 0.038(3) 0.048(4) -0.017(3) -0.016(3)
O31A 0.107(5) 0.100(5) 0.111(5) -0.022(4) -0.006(4) 0.047(5)
O32A 0.52(3) 0.082(6) 0.264(14) 0.073(11) -0.283(18) -0.036(8)
C4'A 0.048(3) 0.046(3) 0.029(2) -0.004(2) 0.013(2) -0.009(2)
O4'A 0.033(2) 0.056(2) 0.032(2) -0.008(2) 0.0103(12) -0.015(2)
C5'A 0.072(4) 0.041(3) 0.044(3) -0.001(3) 0.015(3) -0.009(3)
O5'A 0.090(3) 0.069(3) 0.071(3) 0.030(3) 0.018(2) 0.002(3)
N1A 0.043(2) 0.039(2) 0.035(2) 0.004(2) 0.013(2) -0.003(2)
C2A 0.037(2) 0.039(3) 0.029(2) 0.001(2) 0.013(2) -0.003(2)
O2A 0.052(2) 0.048(2) 0.036(2) 0.015(2) 0.0184(15) 0.004(2)
N3A 0.043(2) 0.046(2) 0.036(2) 0.009(2) 0.014(2) -0.001(2)
C4A 0.038(3) 0.042(3) 0.040(3) -0.006(2) 0.002(2) 0.002(2)
O4A 0.056(2) 0.071(3) 0.043(2) 0.014(2) 0.011(2) 0.010(2)
C5A 0.036(3) 0.038(3) 0.046(3) 0.002(2) 0.009(2) -0.004(2)
C5MA 0.051(3) 0.063(4) 0.053(3) 0.019(3) 0.007(3) -0.001(3)
C6A 0.033(3) 0.043(3) 0.039(2) 0.000(2) 0.011(2) -0.007(2)
C1'B 0.033(2) 0.040(2) 0.027(2) -0.002(2) 0.005(2) -0.008(2)
C2'B 0.043(3) 0.038(3) 0.034(2) -0.010(2) 0.008(2) -0.002(2)
C3'B 0.036(3) 0.051(3) 0.035(2) -0.001(2) 0.012(2) 0.003(2)
N3'B 0.061(3) 0.061(3) 0.038(2) 0.006(3) 0.016(2) 0.013(2)
O31B 0.059(3) 0.121(5) 0.073(3) 0.027(3) 0.013(2) 0.038(3)
O32B 0.114(5) 0.171(8) 0.089(4) 0.046(5) 0.050(4) 0.082(5)
C4'B 0.035(2) 0.048(3) 0.023(2) -0.003(2) 0.009(2) -0.005(2)
O4'B 0.036(2) 0.038(2) 0.029(2) -0.0049(14) 0.0118(12) -0.0070(14)
C5'B 0.046(3) 0.058(3) 0.041(3) 0.003(3) 0.017(2) -0.013(3)
O5'B 0.034(2) 0.086(3) 0.053(2) 0.005(2) 0.008(2) -0.013(2)
N1B 0.036(2) 0.044(2) 0.024(2) 0.006(2) 0.0132(15) -0.001(2)
C2B 0.039(3) 0.033(2) 0.026(2) 0.000(2) 0.013(2) -0.004(2)
O2B 0.041(2) 0.057(2) 0.036(2) 0.019(2) 0.0129(14) 0.006(2)
N3B 0.039(2) 0.047(2) 0.027(2) 0.006(2) 0.015(2) -0.002(2)
C4B 0.035(3) 0.041(3) 0.030(2) -0.001(2) 0.008(2) -0.003(2)
O4B 0.058(2) 0.064(3) 0.030(2) 0.009(2) 0.0129(15) 0.010(2)
C5B 0.035(3) 0.041(3) 0.034(3) 0.004(2) 0.003(2) -0.004(2)
C5MB 0.053(3) 0.062(4) 0.045(3) 0.022(3) 0.003(2) 0.009(3)
C6B 0.029(2) 0.046(3) 0.037(3) 0.004(2) 0.007(2) -0.006(2)

loop_
_atom_site_label
_atom_site_occupancy
_atom_site_fract_x
_atom_site_fract_y
_atom_site_fract_z
_atom_site_U_iso_or_equiv
_atom_site_thermal_displace_type
_atom_site_calc_flag
_atom_site_refinement_flags
_atom_site_type_symbol
C1'A 1 -0.1445(8) 0.3349(5) 0.9421(2) 0.0343(10) Uani d . C
H1'A 1 -0.1527(8) 0.2515(5) 0.9348(2) 0.041 Uiso calc R H
C2'A 1 0.0995(9) 0.3658(7) 0.9859(3) 0.0506(14) Uani d . C
H2'1 1 0.2150(9) 0.3039(7) 0.9845(3) 0.061 Uiso calc R H
H2'2 1 0.1652(9) 0.4353(7) 0.9674(3) 0.061 Uiso calc R H
C3'A 1 0.0377(10) 0.3835(6) 1.0625(3) 0.0466(13) Uani d . C
H3'A 1 0.1407(10) 0.4429(6) 1.0879(3) 0.056 Uiso calc R H
N3'A 1 0.0588(14) 0.2737(7) 1.1043(3) 0.079(2) Uani d . N
O31A 1 -0.0593(13) 0.1906(7) 1.0837(4) 0.108(2) Uani d . O
O32A 1 0.190(4) 0.2683(9) 1.1547(8) 0.320(13) Uani d . O
C4'A 1 -0.2231(10) 0.4231(5) 1.0493(3) 0.0404(12) Uani d . C
H4'A 1 -0.3080(10) 0.3969(5) 1.0893(3) 0.048 Uiso calc R H
O4'A 1 -0.3254(6) 0.3683(4) 0.9829(2) 0.0401(8) Uani d . O
C5'A 1 -0.2388(12) 0.5515(5) 1.0436(3) 0.0517(14) Uani d . C
H5'1 1 -0.1734(12) 0.5852(5) 1.0898(3) 0.062 Uiso calc R H
H5'2 1 -0.1413(12) 0.5776(5) 1.0072(3) 0.062 Uiso calc R H
O5'A 1 -0.4751(10) 0.5891(5) 1.0248(3) 0.0758(14) Uani d . O
H5'A 1 -0.5569(10) 0.5693(5) 1.0563(3) 0.114 Uiso calc R H
N1A 1 -0.1840(8) 0.3927(4) 0.8701(2) 0.0386(9) Uani d . N
C2A 1 -0.0365(8) 0.3570(4) 0.8210(2) 0.0341(10) Uani d . C
O2A 1 0.1244(7) 0.2851(3) 0.8369(2) 0.0443(9) Uani d . O
N3A 1 -0.0807(8) 0.4054(4) 0.7531(2) 0.0410(10) Uani d . N
H3A 1 0.0088(8) 0.3827(4) 0.7216(2) 0.049 Uiso calc R H
C4A 1 -0.2552(9) 0.4873(5) 0.7301(3) 0.0404(11) Uani d . C
O4A 1 -0.2683(8) 0.5243(4) 0.6684(2) 0.0563(11) Uani d . O
C5A 1 -0.4046(9) 0.5200(4) 0.7843(3) 0.0399(12) Uani d . C
C5MA 1 -0.5960(11) 0.6070(6) 0.7640(3) 0.056(2) Uani d . C
H5M1 1 -0.5956(11) 0.6290(6) 0.7142(3) 0.084 Uiso calc R H
H5M2 1 -0.5658(11) 0.6733(6) 0.7946(3) 0.084 Uiso calc R H
H5M3 1 -0.7504(11) 0.5750(6) 0.7701(3) 0.084 Uiso calc R H
C6A 1 -0.3617(9) 0.4722(5) 0.8514(3) 0.0378(11) Uani d . C
H6A 1 -0.4574(9) 0.4945(5) 0.8863(3) 0.045 Uiso calc R H
C1'B 1 0.5267(8) 0.2474(4) 0.5550(2) 0.0333(10) Uani d . C
H1'B 1 0.3708(8) 0.2869(4) 0.5458(2) 0.040 Uiso calc R H
C2'B 1 0.7216(9) 0.3244(5) 0.5316(3) 0.0383(11) Uani d . C
H2'3 1 0.6809(9) 0.4049(5) 0.5360(3) 0.046 Uiso calc R H
H2'4 1 0.8767(9) 0.3097(5) 0.5602(3) 0.046 Uiso calc R H
C3'B 1 0.7236(9) 0.2905(5) 0.4526(3) 0.0399(11) Uani d . C
H3'B 1 0.8854(9) 0.2997(5) 0.4385(3) 0.048 Uiso calc R H
N3'B 1 0.5411(9) 0.3591(5) 0.4034(2) 0.0523(12) Uani d . N
O31B 1 0.3389(9) 0.3701(6) 0.4204(3) 0.084(2) Uani d . O
O32B 1 0.5884(13) 0.3884(8) 0.3456(4) 0.121(3) Uani d . O
C4'B 1 0.6465(9) 0.1646(5) 0.4485(2) 0.0350(10) Uani d . C
H4'B 1 0.5352(9) 0.1520(5) 0.4039(2) 0.042 Uiso calc R H
O4'B 1 0.5198(6) 0.1468(3) 0.5104(2) 0.0337(7) Uani d . O
C5'B 1 0.8548(9) 0.0811(6) 0.4509(3) 0.0472(13) Uani d . C
H5'3 1 0.7951(9) 0.0032(6) 0.4535(3) 0.057 Uiso calc R H
H5'4 1 0.9294(9) 0.0883(6) 0.4068(3) 0.057 Uiso calc R H
O5'B 1 1.0294(7) 0.1032(5) 0.5122(2) 0.0575(12) Uani d . O
H5'B 1 1.1406(7) 0.0570(5) 0.5130(2) 0.086 Uiso calc R H
N1B 1 0.5687(7) 0.2114(4) 0.6312(2) 0.0338(9) Uani d . N
C2B 1 0.4115(8) 0.2496(4) 0.6779(2) 0.0316(10) Uani d . C
O2B 1 0.2471(6) 0.3174(4) 0.6593(2) 0.0443(9) Uani d . O
N3B 1 0.4569(7) 0.2068(4) 0.7464(2) 0.0366(9) Uani d . N
H3B 1 0.3660(7) 0.2316(4) 0.7770(2) 0.044 Uiso calc R H
C4B 1 0.6327(9) 0.1277(4) 0.7728(3) 0.0351(11) Uani d . C
O4B 1 0.6462(7) 0.0939(4) 0.8363(2) 0.0497(10) Uani d . O
C5B 1 0.7908(8) 0.0922(5) 0.7210(3) 0.0368(11) Uani d . C
C5MB 1 0.9844(11) 0.0048(6) 0.7435(3) 0.054(2) Uani d . C
H5M4 1 0.9828(11) -0.0150(6) 0.7936(3) 0.081 Uiso calc R H
H5M5 1 1.1390(11) 0.0364(6) 0.7372(3) 0.081 Uiso calc R H
H5M6 1 0.9551(11) -0.0627(6) 0.7140(3) 0.081 Uiso calc R H
C6B 1 0.7525(8) 0.1355(5) 0.6543(3) 0.0370(11) Uani d . C
H6B 1 0.8554(8) 0.1134(5) 0.6213(3) 0.044 Uiso calc R H

loop_
_atom_type_symbol
_atom_type_description
_atom_type_scat_dispersion_real
_atom_type_scat_dispersion_imag
_atom_type_scat_source
C C 0.0181 0.0091 'International Tables Vol C Tables 4.2.6.8 and 6.1.1.4'
H H 0.0000 0.0000 'International Tables Vol C Tables 4.2.6.8 and 6.1.1.4'
N N 0.0311 0.0180 'International Tables Vol C Tables 4.2.6.8 and 6.1.1.4'
O O 0.0492 0.0322 'International Tables Vol C Tables 4.2.6.8 and 6.1.1.4'

loop_
_geom_angle_atom_site_label_1
_geom_angle_atom_site_label_2
_geom_angle_atom_site_label_3
_geom_angle
_geom_angle_publ_flag
O4'A C1'A N1A 109.2(4) ?
O4'A C1'A C2'A 107.7(4) ?
N1A C1'A C2'A 112.7(4) ?
C3'A C2'A C1'A 103.4(4) ?
N3'A C3'A C4'A 110.7(5) yes
N3'A C3'A C2'A 111.0(5) yes
C4'A C3'A C2'A 102.8(4) yes
O32A N3'A O31A 119.6(10) yes
O32A N3'A C3'A 119.0(10) yes
O31A N3'A C3'A 121.4(5) yes
O4'A C4'A C3'A 105.6(4) ?
O4'A C4'A C5'A 111.6(5) ?
C3'A C4'A C5'A 111.1(5) ?
C1'A O4'A C4'A 110.8(3) ?
O5'A C5'A C4'A 112.1(6) ?
C2A N1A C6A 121.1(4) ?
C2A N1A C1'A 115.4(4) ?
C6A N1A C1'A 123.5(4) ?
O2A C2A N1A 122.0(4) ?
O2A C2A N3A 122.2(4) ?
N1A C2A N3A 115.8(4) ?
C2A N3A C4A 126.7(4) ?
O4A C4A N3A 119.0(5) ?
O4A C4A C5A 126.5(5) ?
N3A C4A C5A 114.4(5) ?
C6A C5A C4A 119.0(5) ?
C6A C5A C5MA 123.2(5) ?
C4A C5A C5MA 117.8(5) ?
C5A C6A N1A 123.1(5) ?
O4'B C1'B N1B 108.2(4) ?
O4'B C1'B C2'B 106.5(4) ?
N1B C1'B C2'B 114.6(4) ?
C3'B C2'B C1'B 102.7(4) ?
N3'B C3'B C4'B 108.3(4) yes
N3'B C3'B C2'B 110.9(5) yes
C4'B C3'B C2'B 105.0(4) yes
O32B N3'B O31B 121.8(6) yes
O32B N3'B C3'B 119.1(5) yes
O31B N3'B C3'B 118.4(5) yes
O4'B C4'B C5'B 109.9(4) ?
O4'B C4'B C3'B 105.3(4) ?
C5'B C4'B C3'B 113.9(4) ?
C1'B O4'B C4'B 111.3(4) ?
O5'B C5'B C4'B 110.6(4) ?
C2B N1B C6B 121.2(4) ?
C2B N1B C1'B 118.5(4) ?
C6B N1B C1'B 120.1(4) ?
O2B C2B N3B 122.7(4) ?
O2B C2B N1B 123.0(4) ?
N3B C2B N1B 114.4(4) ?
C2B N3B C4B 127.6(4) ?
O4B C4B N3B 120.0(4) ?
O4B C4B C5B 125.1(5) ?
N3B C4B C5B 114.9(4) ?
C6B C5B C4B 118.2(5) ?
C6B C5B C5MB 122.5(4) ?
C4B C5B C5MB 119.3(5) ?
C5B C6B N1B 123.7(4) ?

loop_
_geom_bond_atom_site_label_1
_geom_bond_atom_site_label_2
_geom_bond_distance
_geom_bond_publ_flag
C1'A O4'A 1.396(5) ?
C1'A N1A 1.487(6) ?
C1'A C2'A 1.535(7) ?
C2'A C3'A 1.521(7) yes
C3'A N3'A 1.492(10) yes
C3'A C4'A 1.518(8) yes
N3'A O32A 1.112(9) yes
N3'A O31A 1.205(10) yes
C4'A O4'A 1.438(6) ?
C4'A C5'A 1.501(8) ?
C5'A O5'A 1.391(8) ?
N1A C2A 1.370(6) ?
N1A C6A 1.369(7) ?
C2A O2A 1.236(6) ?
C2A N3A 1.373(7) ?
N3A C4A 1.391(7) ?
C4A O4A 1.217(7) ?
C4A C5A 1.442(7) ?
C5A C6A 1.356(8) ?
C5A C5MA 1.486(8) ?
C1'B O4'B 1.432(6) ?
C1'B N1B 1.464(6) ?
C1'B C2'B 1.518(7) ?
C2'B C3'B 1.520(7) yes
C3'B N3'B 1.505(7) yes
C3'B C4'B 1.528(8) yes
N3'B O32B 1.189(7) ?
N3'B O31B 1.219(7) ?
C4'B O4'B 1.441(5) ?
C4'B C5'B 1.513(7) ?
C5'B O5'B 1.422(6) ?
N1B C2B 1.385(6) ?
N1B C6B 1.380(6) ?
C2B O2B 1.227(6) ?
C2B N3B 1.359(6) ?
N3B C4B 1.388(7) ?
C4B O4B 1.236(6) ?
C4B C5B 1.449(7) ?
C5B C6B 1.329(7) ?
C5B C5MB 1.504(7) ?

loop_
_geom_torsion_atom_site_label_1
_geom_torsion_atom_site_label_2
_geom_torsion_atom_site_label_3
_geom_torsion_atom_site_label_4
_geom_torsion
_geom_torsion_publ_flag
O4'A C1'A C2'A C3'A 17.3(7) yes
N1A C1'A C2'A C3'A 137.7(5) ?
C1'A C2'A C3'A N3'A 89.7(6) ?
C1'A C2'A C3'A C4'A -28.6(6) yes
C4'A C3'A N3'A O32A -127.3(15) ?
C2'A C3'A N3'A O32A 119.2(15) ?
C4'A C3'A N3'A O31A 54.4(9) ?
C2'A C3'A N3'A O31A -59.0(10) yes
N3'A C3'A C4'A O4'A -87.9(5) ?
C2'A C3'A C4'A O4'A 30.7(6) yes
N3'A C3'A C4'A C5'A 151.0(5) ?
C2'A C3'A C4'A C5'A -90.5(6) ?
N1A C1'A O4'A C4'A -120.5(4) ?
C2'A C1'A O4'A C4'A 2.2(6) yes
C3'A C4'A O4'A C1'A -21.0(6) yes
C5'A C4'A O4'A C1'A 99.8(6) ?
O4'A C4'A C5'A O5'A 56.9(6) ?
C3'A C4'A C5'A O5'A 174.4(4) yes
O4'A C1'A N1A C2A -172.4(4) yes
C2'A C1'A N1A C2A 68.0(6) ?
O4'A C1'A N1A C6A 4.4(6) ?
C2'A C1'A N1A C6A -115.1(5) ?
C6A N1A C2A O2A -179.8(5) ?
C1'A N1A C2A O2A -2.8(7) ?
C6A N1A C2A N3A -0.4(7) ?
C1'A N1A C2A N3A 176.5(4) ?
O2A C2A N3A C4A -179.5(5) ?
N1A C2A N3A C4A 1.2(7) ?
C2A N3A C4A O4A 178.1(5) ?
C2A N3A C4A C5A -1.7(8) ?
O4A C4A C5A C6A -178.4(5) ?
N3A C4A C5A C6A 1.4(7) ?
O4A C4A C5A C5MA 0.4(9) ?
N3A C4A C5A C5MA -179.9(5) ?
C4A C5A C6A N1A -0.8(8) ?
C5MA C5A C6A N1A -179.5(5) ?
C2A N1A C6A C5A 0.3(8) ?
C1'A N1A C6A C5A -176.4(5) ?
O4'B C1'B C2'B C3'B 27.6(5) yes
N1B C1'B C2'B C3'B 147.2(4) ?
C1'B C2'B C3'B N3'B 87.1(5) ?
C1'B C2'B C3'B C4'B -29.7(5) yes
C4'B C3'B N3'B O32B -102.1(8) ?
C2'B C3'B N3'B O32B 143.2(7) ?
C4'B C3'B N3'B O31B 68.9(7) ?
C2'B C3'B N3'B O31B -45.9(8) yes
N3'B C3'B C4'B O4'B -97.0(4) ?
C2'B C3'B C4'B O4'B 21.6(5) yes
N3'B C3'B C4'B C5'B 142.5(4) ?
C2'B C3'B C4'B C5'B -98.9(5) ?
N1B C1'B O4'B C4'B -138.6(4) ?
C2'B C1'B O4'B C4'B -15.0(5) yes
C5'B C4'B O4'B C1'B 118.9(4) no
C3'B C4'B O4'B C1'B -4.2(5) yes
O4'B C4'B C5'B O5'B -64.8(6) ?
C3'B C4'B C5'B O5'B 53.0(6) yes
O4'B C1'B N1B C2B -127.1(4) yes
C2'B C1'B N1B C2B 114.3(5) ?
O4'B C1'B N1B C6B 49.0(5) ?
C2'B C1'B N1B C6B -69.6(6) ?
C6B N1B C2B O2B 179.6(5) ?
C1'B N1B C2B O2B -4.4(7) ?
C6B N1B C2B N3B 0.5(7) ?
C1'B N1B C2B N3B 176.6(4) ?
O2B C2B N3B C4B 178.1(5) ?
N1B C2B N3B C4B -2.8(7) ?
C2B N3B C4B O4B -177.5(5) ?
C2B N3B C4B C5B 3.1(7) ?
O4B C4B C5B C6B 179.5(5) ?
N3B C4B C5B C6B -1.1(7) ?
O4B C4B C5B C5MB 1.9(8) ?
N3B C4B C5B C5MB -178.7(5) ?
C4B C5B C6B N1B -0.9(8) ?
C5MB C5B C6B N1B 176.7(5) ?
C2B N1B C6B C5B 1.2(8) ?
C1'B N1B C6B C5B -174.8(5) ?

loop_
_cod_related_entry_id
_cod_related_entry_database
_cod_related_entry_code
1 ChemSpider 4437517
